data_7217323
loop_
_publ_author_name
'Kitada, Nobuo'
'Ishida, Takayuki'

_publ_section_title
;
 Polymeric one- and two-dimensional copper(i) iodide complexes showing
 photoluminescence tunable by azaaromatic ligands
;
_journal_issue 34
_journal_name_full CrystEngComm
_journal_page_first 8035
_journal_paper_doi 10.1039/C4CE01231C
_journal_volume 16
_journal_year 2014
_chemical_formula_moiety 'C7 H9 Cu I N'
_chemical_formula_sum 'C7 H9 Cu I N'
_chemical_formula_weight 297.61
_space_group_IT_number 15
_symmetry_cell_setting monoclinic
_symmetry_Int_Tables_number 15
_symmetry_space_group_name_Hall '-C 2yc'
_symmetry_space_group_name_H-M 'C 1 2/c 1'
_atom_sites_solution_hydrogens geom
_atom_sites_solution_primary direct
_atom_sites_solution_secondary difmap
_cell_angle_alpha 90.0000
_cell_angle_beta 97.833(18)
_cell_angle_gamma 90.0000
_cell_formula_units_Z 8
_cell_length_a 14.102(5)
_cell_length_b 15.392(6)
_cell_length_c 8.233(3)
_cell_measurement_reflns_used 12459
_cell_measurement_temperature 293
_cell_measurement_theta_max 27.52
_cell_measurement_theta_min 3.02
_cell_volume 1770.4(11)
_computing_cell_refinement PROCESS-AUTO
_computing_data_collection PROCESS-AUTO
_computing_data_reduction PROCESS-AUTO
_computing_molecular_graphics 'CrystalStructure 4.0'
_computing_publication_material 'CrystalStructure 4.0 (Rigaku, 2010)'
_computing_structure_refinement 'CRYSTALS (Carruthers, et al., 1999)'
_computing_structure_solution 'DIRDIF99-PATTY (Gould, et al., 1999)'
_diffrn_ambient_temperature 293
_diffrn_detector_area_resol_mean 29.412
_diffrn_measured_fraction_theta_full 0.994
_diffrn_measured_fraction_theta_max 0.994
_diffrn_measurement_device_type 'Rigaku Saturn70'
_diffrn_measurement_method \w
_diffrn_radiation_type 'Mo K\a'
_diffrn_radiation_wavelength 0.71073
_diffrn_reflns_av_R_equivalents 0.0633
_diffrn_reflns_limit_h_max 18
_diffrn_reflns_limit_h_min -18
_diffrn_reflns_limit_k_max 19
_diffrn_reflns_limit_k_min -19
_diffrn_reflns_limit_l_max 9
_diffrn_reflns_limit_l_min -10
_diffrn_reflns_number 14883
_diffrn_reflns_theta_full 27.48
_diffrn_reflns_theta_max 27.48
_diffrn_standards_number 0
_exptl_absorpt_coefficient_mu 5.883
_exptl_absorpt_correction_T_max 0.308
_exptl_absorpt_correction_T_min 0.089
_exptl_absorpt_correction_type multi-scan
_exptl_absorpt_process_details 'REQAB (Rigaku, 1998)'
_exptl_crystal_colour colorless
_exptl_crystal_density_diffrn 2.233
_exptl_crystal_density_method 'not measured'
_exptl_crystal_description platelet
_exptl_crystal_F_000 1120.00
_exptl_crystal_size_max 0.700
_exptl_crystal_size_mid 0.200
_exptl_crystal_size_min 0.110
_refine_diff_density_max 1.080
_refine_diff_density_min -0.757
_refine_ls_extinction_coef 52(12)
_refine_ls_extinction_method 'Larson (1970) Crystallographic Computing eq. 22'
_refine_ls_goodness_of_fit_ref 1.034
_refine_ls_hydrogen_treatment constr
_refine_ls_number_parameters 101
_refine_ls_number_reflns 2024
_refine_ls_R_factor_gt 0.0352
_refine_ls_shift/su_max 0.000
_refine_ls_structure_factor_coef F
_refine_ls_weighting_details 'w = 1/[0.0020Fo^2^ + 1.0000\s(Fo^2^)]'
_refine_ls_weighting_scheme calc
_refine_ls_wR_factor_ref 0.0607
_reflns_number_gt 1833
_reflns_number_total 2024
_reflns_threshold_expression F>2.0\s(F)
_cod_data_source_file c4ce01231c1.cif
_cod_data_source_block '[CuI(3,5-lutidine)]n'
_cod_original_cell_volume 1770.3(11)
_cod_database_code 7217323

loop_
_symmetry_equiv_pos_site_id
_symmetry_equiv_pos_as_xyz
1 +X,+Y,+Z
2 -X,+Y,1/2-Z
3 -X,-Y,-Z
4 +X,-Y,1/2+Z
5 1/2+X,1/2+Y,+Z
6 1/2-X,1/2+Y,1/2-Z
7 1/2-X,1/2-Y,-Z
8 1/2+X,1/2-Y,1/2+Z

loop_
_atom_site_label
_atom_site_type_symbol
_atom_site_fract_x
_atom_site_fract_y
_atom_site_fract_z
_atom_site_U_iso_or_equiv
_atom_site_adp_type
_atom_site_occupancy
_atom_site_symmetry_multiplicity
_atom_site_calc_flag
_atom_site_refinement_flags
I1 I 0.13300(2) 0.04727(2) 1.42585(3) 0.04029(14) Uani 1.0 8 d .
Cu1 Cu 0.05421(4) 0.06713(4) 1.11323(7) 0.0503(2) Uani 1.0 8 d .
N1 N 0.0945(3) 0.1868(2) 1.0402(5) 0.0394(9) Uani 1.0 8 d .
C1 C 0.1074(3) 0.2027(3) 0.8833(5) 0.0408(11) Uani 1.0 8 d .
C2 C 0.1316(3) 0.2815(3) 0.8272(5) 0.0434(11) Uani 1.0 8 d .
C3 C 0.1418(3) 0.3499(3) 0.9365(5) 0.0485(13) Uani 1.0 8 d .
C4 C 0.1293(3) 0.3374(3) 1.0991(5) 0.0468(12) Uani 1.0 8 d .
C5 C 0.1060(3) 0.2547(3) 1.1447(5) 0.0424(11) Uani 1.0 8 d .
C6 C 0.1428(5) 0.2940(4) 0.6478(6) 0.0667(17) Uani 1.0 8 d .
C7 C 0.1406(5) 0.4112(4) 1.2222(7) 0.0739(19) Uani 1.0 8 d .
H1 H 0.0998 0.1566 0.8096 0.0494 Uiso 1.0 8 calc R
H2 H 0.1577 0.4047 0.9007 0.0577 Uiso 1.0 8 calc R
H3 H 0.0983 0.2450 1.2536 0.0507 Uiso 1.0 8 calc R
H4 H 0.0836 0.2802 0.5807 0.0811 Uiso 1.0 8 calc R
H5 H 0.1595 0.3533 0.6293 0.0809 Uiso 1.0 8 calc R
H6 H 0.1924 0.2564 0.6199 0.0810 Uiso 1.0 8 calc R
H7 H 0.1908 0.3970 1.3090 0.0891 Uiso 1.0 8 calc R
H8 H 0.1562 0.4642 1.1704 0.0889 Uiso 1.0 8 calc R
H9 H 0.0816 0.4185 1.2666 0.0890 Uiso 1.0 8 calc R

loop_
_atom_site_aniso_label
_atom_site_aniso_U_11
_atom_site_aniso_U_22
_atom_site_aniso_U_33
_atom_site_aniso_U_12
_atom_site_aniso_U_13
_atom_site_aniso_U_23
I1 0.0443(3) 0.0424(3) 0.0343(3) -0.00255(9) 0.00562(15) 0.00412(8)
Cu1 0.0591(4) 0.0425(4) 0.0514(4) -0.0034(3) 0.0147(3) 0.0076(3)
N1 0.0450(17) 0.0301(16) 0.0439(18) -0.0037(14) 0.0086(14) 0.0060(14)
C1 0.047(2) 0.041(3) 0.0358(19) -0.0024(18) 0.0106(16) -0.0004(17)
C2 0.044(2) 0.049(3) 0.038(3) -0.0040(18) 0.0055(17) 0.0089(17)
C3 0.054(3) 0.044(3) 0.046(3) -0.0161(18) 0.001(2) 0.0100(17)
C4 0.046(3) 0.044(3) 0.048(3) -0.0129(17) -0.0004(18) 0.0001(18)
C5 0.048(3) 0.041(3) 0.038(3) -0.0027(17) 0.0055(17) 0.0040(16)
C6 0.085(4) 0.079(4) 0.038(3) -0.017(3) 0.016(3) 0.012(3)
C7 0.105(5) 0.055(4) 0.063(4) -0.023(3) 0.013(3) -0.008(3)

loop_
_atom_type_symbol
_atom_type_description
_atom_type_scat_dispersion_real
_atom_type_scat_dispersion_imag
_atom_type_scat_source
C C 0.003 0.002
;
International Tables for Crystallography
(1992, Vol. C, Tables 4.2.6.8 and 6.1.1.4)
;
H H 0.000 0.000
;
International Tables for Crystallography
(1992, Vol. C, Table 6.1.1.4)
;
Cu Cu 0.320 1.265
;
International Tables for Crystallography
(1992, Vol. C, Tables 4.2.6.8 and 6.1.1.4)
;
I I -0.474 1.812
;
International Tables for Crystallography
(1992, Vol. C, Tables 4.2.6.8 and 6.1.1.4)
;
N N 0.006 0.003
;
International Tables for Crystallography
(1992, Vol. C, Tables 4.2.6.8 and 6.1.1.4)
;

loop_
_geom_angle_atom_site_label_1
_geom_angle_atom_site_label_2
_geom_angle_atom_site_label_3
_geom_angle
_geom_angle_publ_flag
_geom_angle_site_symmetry_1
_geom_angle_site_symmetry_3
Cu1 I1 Cu1 65.90(3) yes . 2_557
Cu1 I1 Cu1 118.55(3) yes . 4_555
Cu1 I1 Cu1 70.08(3) yes 2_557 4_555
I1 Cu1 I1 112.45(3) yes . 2_557
I1 Cu1 I1 109.15(3) yes . 4_554
I1 Cu1 Cu1 56.30(3) yes . 2_557
I1 Cu1 N1 106.89(10) yes . .
I1 Cu1 I1 109.92(3) yes 2_557 4_554
I1 Cu1 Cu1 57.80(3) yes 2_557 2_557
I1 Cu1 N1 112.53(10) yes 2_557 .
I1 Cu1 Cu1 138.91(3) yes 4_554 2_557
I1 Cu1 N1 105.62(11) yes 4_554 .
Cu1 Cu1 N1 115.32(11) yes 2_557 .
Cu1 N1 C1 121.6(3) yes . .
Cu1 N1 C5 121.7(3) yes . .
C1 N1 C5 116.7(4) yes . .
N1 C1 C2 124.1(4) yes . .
C1 C2 C3 117.9(4) yes . .
C1 C2 C6 120.5(4) yes . .
C3 C2 C6 121.5(5) yes . .
C2 C3 C4 120.6(5) yes . .
C3 C4 C5 117.1(4) yes . .
C3 C4 C7 121.8(5) yes . .
C5 C4 C7 121.1(4) yes . .
N1 C5 C4 123.7(4) yes . .
N1 C1 H1 117.828 no . .
C2 C1 H1 118.119 no . .
C2 C3 H2 119.546 no . .
C4 C3 H2 119.876 no . .
N1 C5 H3 117.981 no . .
C4 C5 H3 118.362 no . .
C2 C6 H4 109.539 no . .
C2 C6 H5 109.581 no . .
C2 C6 H6 109.377 no . .
H4 C6 H5 109.439 no . .
H4 C6 H6 109.446 no . .
H5 C6 H6 109.445 no . .
C4 C7 H7 109.132 no . .
C4 C7 H8 110.396 no . .
C4 C7 H9 108.963 no . .
H7 C7 H8 109.443 no . .
H7 C7 H9 109.445 no . .
H8 C7 H9 109.444 no . .

loop_
_geom_bond_atom_site_label_1
_geom_bond_atom_site_label_2
_geom_bond_distance
_geom_bond_publ_flag
_geom_bond_site_symmetry_2
I1 Cu1 2.6783(10) yes .
I1 Cu1 2.6334(11) yes 2_557
I1 Cu1 2.6800(9) yes 4_555
Cu1 Cu1 2.8893(12) yes 2_557
Cu1 N1 2.042(4) yes .
N1 C1 1.351(6) yes .
N1 C5 1.350(6) yes .
C1 C2 1.359(7) yes .
C2 C3 1.379(7) yes .
C2 C6 1.518(7) yes .
C3 C4 1.388(6) yes .
C4 C5 1.379(7) yes .
C4 C7 1.516(7) yes .
C1 H1 0.930 no .
C3 H2 0.930 no .
C5 H3 0.930 no .
C6 H4 0.960 no .
C6 H5 0.960 no .
C6 H6 0.960 no .
C7 H7 0.960 no .
C7 H8 0.960 no .
C7 H9 0.960 no .

loop_
_geom_contact_atom_site_label_1
_geom_contact_atom_site_label_2
_geom_contact_distance
_geom_contact_publ_flag
_geom_contact_site_symmetry_2
N1 C3 2.763(6) no .
C1 C4 2.721(6) no .
C2 C5 2.719(6) no .
Cu1 Cu1 3.0508(11) no 3_557
C1 C1 3.491(6) no 2_556
I1 H1 3.2950 no 4_555
I1 H3 3.3648 no .
Cu1 H1 2.9989 no .
Cu1 H3 3.0030 no .
N1 H3 3.5119 no 2_557
C1 H2 3.1876 no .
C1 H3 3.1366 no .
C1 H4 2.7416 no .
C1 H5 3.2727 no .
C1 H6 2.7443 no .
C3 H1 3.1820 no .
C3 H3 3.1995 no .
C3 H4 3.1224 no .
C3 H5 2.5755 no .
C3 H6 3.1432 no .
C3 H7 3.1360 no .
C3 H8 2.5958 no .
C3 H9 3.1392 no .
C4 H9 3.5376 no 2_557
C5 H1 3.1357 no .
C5 H2 3.2073 no .
C5 H3 3.1112 no 2_557
C5 H7 2.7593 no .
C5 H8 3.3006 no .
C5 H9 2.7520 no .
C6 H1 2.6150 no .
C6 H2 2.6759 no .
C7 H2 2.6923 no .
C7 H3 2.6472 no .
C7 H9 3.1490 no 2_557
H1 H4 2.6658 no .
H1 H5 3.5248 no .
H1 H6 2.6572 no .
H2 H4 3.3098 no .
H2 H5 2.3740 no .
H2 H6 3.3320 no .
H2 H7 3.3323 no .
H2 H8 2.4045 no .
H2 H9 3.3396 no .
H3 H3 2.7645 no 2_557
H3 H7 2.6876 no .
H3 H8 3.5595 no .
H3 H9 2.6847 no .
H8 H9 3.5333 no 2_557
H9 H9 2.2800 no 2_557
I1 H5 3.3869 no 7_557
I1 H7 3.1932 no 7_558
I1 H8 3.4265 no 6_547
N1 H4 2.9464 no 2_556
C1 H1 3.2092 no 2_556
C1 H4 2.9973 no 2_556
C2 H4 3.2270 no 2_556
C3 H4 3.3394 no 2_556
C4 H4 3.2812 no 2_556
C4 H6 3.4895 no 7_557
C5 H4 3.0644 no 2_556
C5 H6 3.2200 no 7_557
C6 H3 3.3084 no 1_554
C6 H6 3.5015 no 7_556
C6 H7 3.3564 no 1_554
C7 H2 3.1872 no 4_565
C7 H5 3.4426 no 1_556
H1 C1 3.2092 no 2_556
H1 H1 2.8515 no 2_556
H1 H4 3.4289 no 2_556
H1 H7 3.3380 no 7_557
H2 C7 3.1872 no 4_564
H2 H7 3.1947 no 4_564
H2 H8 2.7683 no 4_564
H2 H9 3.0752 no 4_564
H3 C6 3.3084 no 1_556
H3 H4 2.7826 no 1_556
H3 H4 3.5386 no 2_556
H3 H5 3.5168 no 1_556
H3 H6 3.1304 no 1_556
H3 H6 2.9935 no 7_557
H4 N1 2.9464 no 2_556
H4 C1 2.9973 no 2_556
H4 C2 3.2270 no 2_556
H4 C3 3.3394 no 2_556
H4 C4 3.2812 no 2_556
H4 C5 3.0644 no 2_556
H4 H1 3.4289 no 2_556
H4 H3 2.7826 no 1_554
H4 H3 3.5386 no 2_556
H4 H7 3.3827 no 1_554
H4 H9 3.3466 no 1_554
H5 I1 3.3869 no 7_557
H5 C7 3.4426 no 1_554
H5 H3 3.5168 no 1_554
H5 H6 3.5482 no 7_556
H5 H7 2.8136 no 1_554
H5 H8 2.8311 no 4_564
H5 H9 3.1992 no 1_554
H6 C4 3.4895 no 7_557
H6 C5 3.2200 no 7_557
H6 C6 3.5015 no 7_556
H6 H3 3.1304 no 1_554
H6 H3 2.9935 no 7_557
H6 H5 3.5482 no 7_556
H6 H6 2.7300 no 7_556
H6 H7 3.3498 no 1_554
H6 H7 2.8922 no 7_557
H7 I1 3.1932 no 7_558
H7 C6 3.3564 no 1_556
H7 H1 3.3380 no 7_557
H7 H2 3.1947 no 4_565
H7 H4 3.3827 no 1_556
H7 H5 2.8136 no 1_556
H7 H6 3.3498 no 1_556
H7 H6 2.8922 no 7_557
H8 I1 3.4265 no 6_557
H8 H2 2.7683 no 4_565
H8 H5 2.8311 no 4_565
H9 H2 3.0752 no 4_565
H9 H4 3.3466 no 1_556
H9 H5 3.1992 no 1_556

loop_
_geom_torsion_atom_site_label_1
_geom_torsion_atom_site_label_2
_geom_torsion_atom_site_label_3
_geom_torsion_atom_site_label_4
_geom_torsion
_geom_torsion_publ_flag
_geom_torsion_site_symmetry_1
_geom_torsion_site_symmetry_3
_geom_torsion_site_symmetry_4
Cu1 I1 Cu1 I1 14.16(3) no . 2_557 2_557
Cu1 I1 Cu1 I1 135.98(3) no . 2_557 3_558
Cu1 I1 Cu1 N1 -106.61(4) no . 2_557 2_557
Cu1 I1 Cu1 I1 -14.41(3) no 2_557 . 2_557
Cu1 I1 Cu1 I1 -136.67(3) no 2_557 . 4_554
Cu1 I1 Cu1 N1 109.55(4) no 2_557 . .
Cu1 I1 Cu1 I1 -170.00(2) no . 4_555 4_555
Cu1 I1 Cu1 I1 -46.24(4) no . 4_555 3_558
Cu1 I1 Cu1 Cu1 -109.70(4) no . 4_555 3_558
Cu1 I1 Cu1 N1 75.39(4) no . 4_555 4_555
Cu1 I1 Cu1 I1 33.65(4) no 4_555 . 2_557
Cu1 I1 Cu1 I1 -88.61(4) no 4_555 . 4_554
Cu1 I1 Cu1 Cu1 48.06(3) no 4_555 . 2_557
Cu1 I1 Cu1 N1 157.61(3) no 4_555 . .
Cu1 I1 Cu1 I1 -123.76(3) no 2_557 4_555 4_555
Cu1 I1 Cu1 Cu1 -63.46(4) no 2_557 4_555 3_558
Cu1 I1 Cu1 N1 121.65(13) no 2_557 4_555 4_555
Cu1 I1 Cu1 I1 -121.82(4) no 4_555 2_557 2_557
Cu1 I1 Cu1 Cu1 -135.98(3) no 4_555 2_557 .
Cu1 I1 Cu1 N1 117.41(4) no 4_555 2_557 2_557
I1 Cu1 Cu1 I1 -164.23(3) no . 2_557 2_557
I1 Cu1 Cu1 I1 -83.72(4) no . 2_557 3_558
I1 Cu1 Cu1 N1 101.72(13) no . 2_557 2_557
I1 Cu1 N1 C1 148.5(2) no . . .
I1 Cu1 N1 C5 -34.1(3) no . . .
I1 Cu1 Cu1 I1 164.23(3) no 2_557 2_557 .
I1 Cu1 Cu1 I1 80.51(4) no 2_557 2_557 3_558
I1 Cu1 Cu1 N1 -94.05(13) no 2_557 2_557 2_557
I1 Cu1 N1 C1 -87.6(3) no 2_557 . .
I1 Cu1 N1 C5 89.9(3) no 2_557 . .
I1 Cu1 Cu1 I1 -83.72(4) no 4_554 2_557 2_557
I1 Cu1 Cu1 I1 80.51(4) no 4_554 2_557 .
I1 Cu1 Cu1 I1 -3.20(6) no 4_554 2_557 3_558
I1 Cu1 Cu1 N1 -177.77(13) no 4_554 2_557 2_557
I1 Cu1 N1 C1 32.3(3) no 4_554 . .
I1 Cu1 N1 C5 -150.2(2) no 4_554 . .
Cu1 Cu1 N1 C1 -151.37(19) no 2_557 . .
Cu1 Cu1 N1 C5 26.1(3) no 2_557 . .
N1 Cu1 Cu1 I1 101.71(11) no . 2_557 2_557
N1 Cu1 Cu1 I1 -94.06(11) no . 2_557 .
N1 Cu1 Cu1 I1 -177.78(11) no . 2_557 3_558
N1 Cu1 Cu1 N1 7.64(11) no . 2_557 2_557
Cu1 N1 C1 C2 178.1(3) no . . .
Cu1 N1 C5 C4 -177.3(3) no . . .
C1 N1 C5 C4 0.3(6) no . . .
C5 N1 C1 C2 0.6(6) no . . .
N1 C1 C2 C3 -1.3(6) no . . .
N1 C1 C2 C6 -178.8(4) no . . .
C1 C2 C3 C4 1.1(6) no . . .
C6 C2 C3 C4 178.6(4) no . . .
C2 C3 C4 C5 -0.3(6) no . . .
C2 C3 C4 C7 179.6(4) no . . .
C3 C4 C5 N1 -0.4(6) no . . .
C7 C4 C5 N1 179.6(4) no . . .
